data_2015710
loop_
_publ_author_name
'Vladimir N. Nesterov'
'David J. Wiedenfeld'
'Svitlana V. Nesterova'
'Lucas F. Hastings'

_publ_section_title
;
 5-Acetyl-2-amino-6-methyl-4-phenyl-4<i>H</i>-pyran-3-carbonitrile and
 2-amino-5-benzoyl-6-methyl-4-phenyl-4<i>H</i>-pyran-3-carbonitrile
 acetonitrile solvate
;
_journal_coeditor_code SQ3047
_journal_issue 12
_journal_name_full 'Acta Crystallographica Section C'
_journal_page_first o705
_journal_page_last o708
_journal_paper_doi 10.1107/S010827010604844X
_journal_volume 62
_journal_year 2006
_chemical_formula_iupac 'C15 H14 N2 O2'
_chemical_formula_moiety 'C15 H14 N2 O2'
_chemical_formula_sum 'C15 H14 N2 O2'
_chemical_formula_weight 254.28
_chemical_name_systematic
;
5-Acetyl-2-amino-6-methyl-4-phenyl-4H-pyran-3-carbonitrile
;
_space_group_IT_number 14
_symmetry_cell_setting monoclinic
_symmetry_space_group_name_Hall '-P 2yn'
_symmetry_space_group_name_H-M 'P 1 21/n 1'
_atom_sites_solution_hydrogens geom
_atom_sites_solution_primary direct
_atom_sites_solution_secondary difmap
_audit_creation_method SHELXTL2001
_cell_angle_alpha 90.00
_cell_angle_beta 94.989(5)
_cell_angle_gamma 90.00
_cell_formula_units_Z 4
_cell_length_a 6.001(2)
_cell_length_b 13.910(3)
_cell_length_c 15.862(3)
_cell_measurement_reflns_used 118
_cell_measurement_temperature 295(2)
_cell_measurement_theta_max 25
_cell_measurement_theta_min 4
_cell_volume 1319.0(6)
_computing_cell_refinement 'SAINT-Plus (Bruker, 2001)'
_computing_data_collection 'APEX2 (Bruker, 2005)'
_computing_data_reduction SAINT-Plus
_computing_molecular_graphics SHELXTL
_computing_publication_material SHELXTL
_computing_structure_refinement SHELXTL
_computing_structure_solution 'SHELXTL (Sheldrick, 2001)'
_diffrn_ambient_temperature 295(2)
_diffrn_measured_fraction_theta_full 0.997
_diffrn_measured_fraction_theta_max 0.997
_diffrn_measurement_device_type 'Bruker SMART APEX II CCD area-detector'
_diffrn_measurement_method '\f and \w'
_diffrn_radiation_monochromator graphite
_diffrn_radiation_source 'fine-focus sealed tube'
_diffrn_radiation_type MoK\a
_diffrn_radiation_wavelength 0.71073
_diffrn_reflns_av_R_equivalents 0.0310
_diffrn_reflns_av_sigmaI/netI 0.0294
_diffrn_reflns_limit_h_max 8
_diffrn_reflns_limit_h_min -8
_diffrn_reflns_limit_k_max 18
_diffrn_reflns_limit_k_min -18
_diffrn_reflns_limit_l_max 21
_diffrn_reflns_limit_l_min -21
_diffrn_reflns_number 13889
_diffrn_reflns_theta_full 28.93
_diffrn_reflns_theta_max 28.93
_diffrn_reflns_theta_min 1.95
_exptl_absorpt_coefficient_mu 0.087
_exptl_absorpt_correction_T_max 0.9829
_exptl_absorpt_correction_T_min 0.9745
_exptl_absorpt_correction_type multi-scan
_exptl_absorpt_process_details 'SADABS (Sheldrick, 2003)'
_exptl_crystal_colour colourless
_exptl_crystal_density_diffrn 1.281
_exptl_crystal_density_method 'not measured'
_exptl_crystal_description prism
_exptl_crystal_F_000 536
_exptl_crystal_size_max 0.30
_exptl_crystal_size_mid 0.25
_exptl_crystal_size_min 0.20
_refine_diff_density_max 0.252
_refine_diff_density_min -0.169
_refine_ls_extinction_method none
_refine_ls_goodness_of_fit_ref 1.011
_refine_ls_hydrogen_treatment constr
_refine_ls_matrix_type full
_refine_ls_number_parameters 174
_refine_ls_number_reflns 3465
_refine_ls_number_restraints 0
_refine_ls_restrained_S_all 1.011
_refine_ls_R_factor_all 0.0707
_refine_ls_R_factor_gt 0.0454
_refine_ls_shift/su_max 0.000
_refine_ls_shift/su_mean 0.000
_refine_ls_structure_factor_coef Fsqd
_refine_ls_weighting_details 'calc w = 1/[\s^2^(Fo^2^)+(0.061P)^2^+0.26P] where P=(Fo^2^+2Fc^2^)/3'
_refine_ls_weighting_scheme calc
_refine_ls_wR_factor_gt 0.1129
_refine_ls_wR_factor_ref 0.1284
_reflns_number_gt 2448
_reflns_number_total 3465
_reflns_threshold_expression I>2\s(I)
_cod_data_source_file sq3047.cif
_cod_data_source_block II
_cod_depositor_comments
;
The following automatic conversions were performed:
'_symmetry_cell_setting' value 'Monoclinic' changed to 'monoclinic'
according to '/home/saulius/struct/CIF-dictionaries/cif_core.dic'
dictionary named 'cif_core.dic' version 2.4.1 from 2010-06-29.

Automatic conversion script
Id: cif_fix_enum 1527 2010-12-29 10:47:43Z saulius 

The following automatic conversions were performed:

'_symmetry_cell_setting' value 'Monoclinic' changed to 'monoclinic'
according to /home/saulius/struct/CIF-dictionaries/cif_core.dic
dictionary named 'cif_core.dic' version 2.4.1 from 2010-06-29.

Automatic conversion script
Id: cif_fix_values 1715 2011-07-08 13:25:40Z adriana 
;
_cod_original_cell_volume 1319.1(6)
_cod_original_sg_symbol_H-M 'P 21/n'
_cod_database_code 2015710
_cod_database_fobs_code 2015710

loop_
_symmetry_equiv_pos_as_xyz
'x, y, z'
'-x+1/2, y+1/2, -z+1/2'
'-x, -y, -z'
'x-1/2, -y-1/2, z-1/2'

loop_
_atom_site_type_symbol
_atom_site_label
_atom_site_fract_x
_atom_site_fract_y
_atom_site_fract_z
_atom_site_U_iso_or_equiv
_atom_site_adp_type
_atom_site_calc_flag
_atom_site_refinement_flags
_atom_site_occupancy
O O1 0.62843(17) 0.48936(7) 0.69760(6) 0.0421(3) Uani d . 1
O O2 0.87903(19) 0.74172(8) 0.82485(7) 0.0512(3) Uani d . 1
N N1 0.4141(2) 0.42467(9) 0.59208(9) 0.0488(3) Uani d . 1
H H1A 0.3008 0.4219 0.5550 0.059 Uiso calc R 1
H H1B 0.5102 0.3787 0.5959 0.059 Uiso calc R 1
N N2 -0.0609(2) 0.59169(11) 0.55420(10) 0.0584(4) Uani d . 1
C C1 0.1057(2) 0.58387(10) 0.59392(9) 0.0407(3) Uani d . 1
C C2 0.4407(2) 0.50030(9) 0.64359(9) 0.0356(3) Uani d . 1
C C3 0.3084(2) 0.57877(9) 0.64693(8) 0.0352(3) Uani d . 1
C C4 0.3678(2) 0.66531(9) 0.70255(8) 0.0340(3) Uani d . 1
H H4A 0.2537 0.6717 0.7428 0.041 Uiso calc R 1
C C5 0.5918(2) 0.64825(9) 0.75277(8) 0.0338(3) Uani d . 1
C C6 0.7020(2) 0.56475(9) 0.74956(8) 0.0345(3) Uani d . 1
C C7 0.9089(3) 0.53198(11) 0.79983(9) 0.0426(3) Uani d . 1
H H7A 0.9544 0.5796 0.8417 0.064 Uiso calc R 1
H H7B 1.0257 0.5229 0.7629 0.064 Uiso calc R 1
H H7C 0.8800 0.4724 0.8274 0.064 Uiso calc R 1
C C8 0.6799(3) 0.72562(10) 0.81181(9) 0.0396(3) Uani d . 1
C C9 0.5159(3) 0.78362(16) 0.85566(13) 0.0673(5) Uani d . 1
H H9A 0.5945 0.8241 0.8973 0.101 Uiso calc R 1
H H9B 0.4179 0.7414 0.8829 0.101 Uiso calc R 1
H H9C 0.4296 0.8228 0.8150 0.101 Uiso calc R 1
C C10 0.3586(2) 0.75513(9) 0.64727(9) 0.0357(3) Uani d . 1
C C11 0.5140(3) 0.76929(10) 0.58859(9) 0.0422(3) Uani d . 1
H H11A 0.6365 0.7284 0.5878 0.051 Uiso calc R 1
C C12 0.4866(3) 0.84455(12) 0.53113(10) 0.0524(4) Uani d . 1
H H12A 0.5904 0.8536 0.4916 0.063 Uiso calc R 1
C C13 0.3073(3) 0.90576(12) 0.53221(11) 0.0569(5) Uani d . 1
H H13A 0.2889 0.9555 0.4930 0.068 Uiso calc R 1
C C14 0.1559(3) 0.89352(13) 0.59100(13) 0.0611(5) Uani d . 1
H H14A 0.0359 0.9356 0.5923 0.073 Uiso calc R 1
C C15 0.1811(3) 0.81822(12) 0.64881(11) 0.0494(4) Uani d . 1
H H15A 0.0778 0.8103 0.6887 0.059 Uiso calc R 1

loop_
_atom_site_aniso_label
_atom_site_aniso_U_11
_atom_site_aniso_U_22
_atom_site_aniso_U_33
_atom_site_aniso_U_12
_atom_site_aniso_U_13
_atom_site_aniso_U_23
O1 0.0413(6) 0.0310(5) 0.0506(6) 0.0028(4) -0.0147(4) -0.0015(4)
O2 0.0480(7) 0.0476(6) 0.0558(7) -0.0081(5) -0.0077(5) -0.0085(5)
N1 0.0494(8) 0.0337(6) 0.0591(8) 0.0043(5) -0.0193(6) -0.0069(6)
N2 0.0480(8) 0.0602(9) 0.0628(9) 0.0128(7) -0.0193(7) -0.0154(7)
C1 0.0404(8) 0.0363(7) 0.0440(8) 0.0035(6) -0.0044(6) -0.0047(6)
C2 0.0351(7) 0.0316(6) 0.0388(7) -0.0037(5) -0.0053(5) 0.0037(5)
C3 0.0321(7) 0.0341(7) 0.0381(7) -0.0017(5) -0.0052(5) 0.0017(5)
C4 0.0332(7) 0.0328(6) 0.0355(7) 0.0011(5) -0.0004(5) 0.0008(5)
C5 0.0358(7) 0.0351(7) 0.0298(6) -0.0026(5) -0.0007(5) 0.0010(5)
C6 0.0359(7) 0.0344(6) 0.0321(6) -0.0039(5) -0.0034(5) 0.0029(5)
C7 0.0424(8) 0.0418(7) 0.0415(8) 0.0018(6) -0.0084(6) 0.0039(6)
C8 0.0465(9) 0.0374(7) 0.0338(7) -0.0013(6) -0.0031(6) -0.0003(5)
C9 0.0642(12) 0.0732(12) 0.0638(11) 0.0065(10) 0.0014(9) -0.0305(10)
C10 0.0349(7) 0.0319(6) 0.0386(7) -0.0004(5) -0.0060(5) -0.0004(5)
C11 0.0472(9) 0.0370(7) 0.0421(8) 0.0012(6) 0.0020(6) -0.0001(6)
C12 0.0662(11) 0.0477(9) 0.0429(8) -0.0080(8) 0.0021(7) 0.0064(7)
C13 0.0674(11) 0.0427(8) 0.0567(10) -0.0046(8) -0.0169(9) 0.0146(7)
C14 0.0502(10) 0.0446(9) 0.0856(13) 0.0109(8) -0.0115(9) 0.0119(9)
C15 0.0400(8) 0.0446(8) 0.0633(10) 0.0055(7) 0.0020(7) 0.0069(7)

loop_
_atom_type_symbol
_atom_type_description
_atom_type_scat_dispersion_real
_atom_type_scat_dispersion_imag
_atom_type_scat_source
C C 0.0033 0.0016 'International Tables Vol C Tables 4.2.6.8 and 6.1.1.4'
H H 0.0000 0.0000 'International Tables Vol C Tables 4.2.6.8 and 6.1.1.4'
N N 0.0061 0.0033 'International Tables Vol C Tables 4.2.6.8 and 6.1.1.4'
O O 0.0106 0.0060 'International Tables Vol C Tables 4.2.6.8 and 6.1.1.4'

loop_
_geom_angle_atom_site_label_1
_geom_angle_atom_site_label_2
_geom_angle_atom_site_label_3
_geom_angle
_geom_angle_publ_flag
C2 O1 C6 119.58(10) yes
C2 N1 H1A 120.0 no
C2 N1 H1B 120.0 no
H1A N1 H1B 120.0 no
N2 C1 C3 176.30(16) no
N1 C2 C3 128.41(13) no
N1 C2 O1 110.20(12) no
C3 C2 O1 121.39(12) no
C2 C3 C1 119.50(12) no
C2 C3 C4 123.65(12) no
C1 C3 C4 116.81(11) no
C3 C4 C5 109.47(11) no
C3 C4 C10 108.72(11) no
C5 C4 C10 114.53(11) no
C3 C4 H4A 108.0 no
C5 C4 H4A 108.0 no
C10 C4 H4A 108.0 no
C6 C5 C8 119.99(12) no
C6 C5 C4 122.16(12) no
C8 C5 C4 117.70(12) no
C5 C6 O1 123.17(12) no
C5 C6 C7 129.57(12) no
O1 C6 C7 107.20(11) no
C6 C7 H7A 109.5 no
C6 C7 H7B 109.5 no
H7A C7 H7B 109.5 no
C6 C7 H7C 109.5 no
H7A C7 H7C 109.5 no
H7B C7 H7C 109.5 no
O2 C8 C9 119.99(14) no
O2 C8 C5 121.91(13) no
C9 C8 C5 118.09(14) no
C8 C9 H9A 109.5 no
C8 C9 H9B 109.5 no
H9A C9 H9B 109.5 no
C8 C9 H9C 109.5 no
H9A C9 H9C 109.5 no
H9B C9 H9C 109.5 no
C15 C10 C11 119.06(14) no
C15 C10 C4 119.96(14) no
C11 C10 C4 120.62(12) no
C10 C11 C12 119.94(15) no
C10 C11 H11A 120.0 no
C12 C11 H11A 120.0 no
C13 C12 C11 120.51(17) no
C13 C12 H12A 119.7 no
C11 C12 H12A 119.7 no
C14 C13 C12 119.92(15) no
C14 C13 H13A 120.0 no
C12 C13 H13A 120.0 no
C13 C14 C15 120.17(16) no
C13 C14 H14A 119.9 no
C15 C14 H14A 119.9 no
C10 C15 C14 120.38(17) no
C10 C15 H15A 119.8 no
C14 C15 H15A 119.8 no

loop_
_geom_bond_atom_site_label_1
_geom_bond_atom_site_label_2
_geom_bond_distance
_geom_bond_publ_flag
O1 C2 1.3634(16) yes
O1 C6 1.3823(16) yes
O2 C8 1.2158(18) yes
N1 C2 1.3331(18) yes
N1 H1A 0.8600 no
N1 H1B 0.8600 no
N2 C1 1.1394(19) yes
C1 C3 1.4192(19) no
C2 C3 1.3533(19) yes
C3 C4 1.5164(18) no
C4 C5 1.5205(18) no
C4 C10 1.5246(18) yes
C4 H4A 0.9800 no
C5 C6 1.3398(19) yes
C5 C8 1.4927(19) yes
C6 C7 1.4873(19) no
C7 H7A 0.9600 no
C7 H7B 0.9600 no
C7 H7C 0.9600 no
C8 C9 1.491(2) no
C9 H9A 0.9600 no
C9 H9B 0.9600 no
C9 H9C 0.9600 no
C10 C15 1.382(2) no
C10 C11 1.388(2) no
C11 C12 1.388(2) no
C11 H11A 0.9300 no
C12 C13 1.373(3) no
C12 H12A 0.9300 no
C13 C14 1.368(3) no
C13 H13A 0.9300 no
C14 C15 1.392(2) no
C14 H14A 0.9300 no
C15 H15A 0.9300 no

loop_
_geom_hbond_atom_site_label_D
_geom_hbond_atom_site_label_H
_geom_hbond_atom_site_label_A
_geom_hbond_site_symmetry_A
_geom_hbond_distance_DH
_geom_hbond_distance_HA
_geom_hbond_distance_DA
_geom_hbond_angle_DHA
N1 H1A N2 3_566 0.86 2.16 3.012(2) 170
N1 H1B O2 2_646 0.86 2.35 3.077(2) 143

loop_
_geom_torsion_atom_site_label_1
_geom_torsion_atom_site_label_2
_geom_torsion_atom_site_label_3
_geom_torsion_atom_site_label_4
_geom_torsion
_geom_torsion_publ_flag
C6 O1 C2 N1 172.23(12) no
C6 O1 C2 C3 -8.4(2) no
N1 C2 C3 C1 4.0(2) no
O1 C2 C3 C1 -175.23(13) no
N1 C2 C3 C4 -173.65(14) no
O1 C2 C3 C4 7.1(2) no
C2 C3 C4 C5 -0.75(19) no
C1 C3 C4 C5 -178.45(12) no
C2 C3 C4 C10 125.02(14) no
C1 C3 C4 C10 -52.67(16) no
C3 C4 C5 C6 -4.38(18) no
C10 C4 C5 C6 -126.75(14) no
C3 C4 C5 C8 -179.87(12) no
C10 C4 C5 C8 57.75(16) no
C8 C5 C6 O1 178.81(12) no
C4 C5 C6 O1 3.4(2) no
C8 C5 C6 C7 2.0(2) no
C4 C5 C6 C7 -173.40(14) no
C2 O1 C6 C5 3.2(2) no
C2 O1 C6 C7 -179.41(12) no
C6 C5 C8 O2 38.0(2) yes
C4 C5 C8 O2 -146.39(14) no
C6 C5 C8 C9 -141.71(16) no
C4 C5 C8 C9 33.9(2) no
C3 C4 C10 C15 104.94(15) no
C5 C4 C10 C15 -132.28(14) no
C3 C4 C10 C11 -68.15(16) yes
C5 C4 C10 C11 54.63(17) no
C15 C10 C11 C12 -1.7(2) no
C4 C10 C11 C12 171.49(13) no
C10 C11 C12 C13 0.5(2) no
C11 C12 C13 C14 0.9(3) no
C12 C13 C14 C15 -1.1(3) no
C11 C10 C15 C14 1.5(2) no
C4 C10 C15 C14 -171.71(15) no
C13 C14 C15 C10 -0.1(3) no

loop_
_cod_related_entry_id
_cod_related_entry_database
_cod_related_entry_code
1 ChemSpider 2050125
